data_2002728
loop_
_publ_author_name
'Rath, M'
'Mueller-Buschbaum, Hk'

_publ_section_title
;
Einkristall-Roentgenstrukturanalyse und magnetische Eigenschaften von
Ba3 Y Ru2 O9, Ba3 Gd Ru2 O9 und Ba3 Yb Ru2 O9
;
_journal_name_full 'Journal of Alloys Compd.'
_journal_page_first 119
_journal_page_last 123
_journal_paper_doi 10.1016/0925-8388(94)90125-2
_journal_volume 210
_journal_year 1994
_chemical_formula_structural 'Ba3 Y Ru2 O9'
_chemical_formula_sum 'Ba3 O9 Ru2 Y'
_chemical_name_systematic 'Tribarium yttrium diruthenium nonaoxide'
_space_group_IT_number 194
_symmetry_cell_setting hexagonal
_symmetry_Int_Tables_number 194
_symmetry_space_group_name_Hall '-P 6c 2c'
_symmetry_space_group_name_H-M 'P 63/m m c'
_cell_angle_alpha 90
_cell_angle_beta 90
_cell_angle_gamma 120
_cell_formula_units_Z 2
_cell_length_a 5.595(3)
_cell_length_b 5.595(3)
_cell_length_c 14.592(2)
_cell_volume 395.6
_refine_ls_R_factor_all 0.071
_cod_database_code 2002728

loop_
_symmetry_equiv_pos_as_xyz
x,y,z
-y,x-y,z
y-x,-x,z
-y,-x,z
y-x,y,z
x,x-y,z
-x,-y,-z
y,y-x,-z
x-y,x,-z
y,x,-z
x-y,-y,-z
-x,y-x,-z
-x,-y,1/2+z
y,y-x,1/2+z
x-y,x,1/2+z
y,x,1/2+z
x-y,-y,1/2+z
-x,y-x,1/2+z
x,y,1/2-z
-y,x-y,1/2-z
y-x,-x,1/2-z
-y,-x,1/2-z
y-x,y,1/2-z
x,x-y,1/2-z

loop_
_atom_site_label
_atom_site_type_symbol
_atom_site_symmetry_multiplicity
_atom_site_Wyckoff_symbol
_atom_site_fract_x
_atom_site_fract_y
_atom_site_fract_z
_atom_site_occupancy
_atom_site_attached_hydrogens
_atom_site_calc_flag
Ba1 Ba2+ 2 b 0. 0. 0.25 1. 0 d
Ba2 Ba2+ 4 f 0.3333 0.6667 0.9064(1) 1. 0 d
Y1 Y3+ 2 a 0. 0. 0. 1. 0 d
Ru1 Ru4+ 4 f 0.3333 0.6667 0.1628(2) 1. 0 d
O1 O2- 12 j 0.487(2) 0.0255(4) 0.25 0.5 0 d
O2 O2- 24 l 0.177(20) 0.344(48) 0.414(7) 0.5 0 d

loop_
_atom_type_symbol
_atom_type_oxidation_number
Ba2+ 2.000
Y3+ 3.000
Ru4+ 4.500
O2- -2.000
